data_7205786
loop_
_publ_author_name
'Jacob, C.'
'da Piedade, F\'atima M.'
'Robalo, M. Paula'
'Duarte, M. Teresa'

_publ_section_title
;
 Evaluation of intermolecular interactions in thioxanthone derivatives:
 substituent effect on crystal diversity
;
_journal_issue 7
_journal_name_full CrystEngComm
_journal_page_first 2604
_journal_paper_doi 10.1039/c0ce00783h
_journal_volume 13
_journal_year 2011
_chemical_formula_sum 'C13 H6 Br N O3 S'
_chemical_formula_weight 336.16
_chemical_name_systematic
;
?
;
_space_group_IT_number 14
_symmetry_cell_setting monoclinic
_symmetry_space_group_name_Hall '-P 2yn'
_symmetry_space_group_name_H-M 'P 1 21/n 1'
_atom_sites_solution_hydrogens geom
_atom_sites_solution_primary direct
_atom_sites_solution_secondary difmap
_audit_creation_method SHELXL-97
_cell_angle_alpha 90.00
_cell_angle_beta 104.844(5)
_cell_angle_gamma 90.00
_cell_formula_units_Z 4
_cell_length_a 7.772(3)
_cell_length_b 11.979(4)
_cell_length_c 13.235(5)
_cell_measurement_reflns_used 25
_cell_measurement_temperature 293(2)
_cell_measurement_theta_max 22.35
_cell_measurement_theta_min 15.18
_cell_volume 1191.1(8)
_computing_cell_refinement 'CAD4 Express (Enraf Nonius, 1994)'
_computing_data_collection 'CAD4 Express (Enraf Nonius, 1994)'
_computing_data_reduction 'XCAD4 (Harms & Wocadlo, 1995)'
_computing_structure_refinement 'SHELXL-97 (Sheldrick, 2008)'
_computing_structure_solution SIR97
_diffrn_ambient_temperature 293(2)
_diffrn_measured_fraction_theta_full 0.985
_diffrn_measured_fraction_theta_max 0.985
_diffrn_measurement_device_type 'Enraf Nonius CAD4'
_diffrn_measurement_method 'non-profiled omega/2theta scans'
_diffrn_radiation_monochromator graphite
_diffrn_radiation_source 'fine-focus sealed tube'
_diffrn_radiation_type CuK\a
_diffrn_radiation_wavelength 1.54180
_diffrn_reflns_av_R_equivalents 0.0000
_diffrn_reflns_av_sigmaI/netI 0.0478
_diffrn_reflns_limit_h_max 8
_diffrn_reflns_limit_h_min -9
_diffrn_reflns_limit_k_max 14
_diffrn_reflns_limit_k_min 0
_diffrn_reflns_limit_l_max 15
_diffrn_reflns_limit_l_min 0
_diffrn_reflns_number 2088
_diffrn_reflns_theta_full 66.92
_diffrn_reflns_theta_max 66.92
_diffrn_reflns_theta_min 6.92
_exptl_absorpt_coefficient_mu 6.390
_exptl_absorpt_correction_T_max 0.1470
_exptl_absorpt_correction_T_min 0.0066
_exptl_absorpt_correction_type refdelf
_exptl_crystal_density_diffrn 1.875
_exptl_crystal_density_method 'not measured'
_exptl_crystal_description plate
_exptl_crystal_F_000 664
_exptl_crystal_size_max 0.24
_exptl_crystal_size_mid 0.21
_exptl_crystal_size_min 0.12
_refine_diff_density_max 0.877
_refine_diff_density_min -0.890
_refine_diff_density_rms 0.171
_refine_ls_extinction_method none
_refine_ls_goodness_of_fit_ref 1.048
_refine_ls_hydrogen_treatment constr
_refine_ls_matrix_type full
_refine_ls_number_parameters 172
_refine_ls_number_reflns 2088
_refine_ls_number_restraints 0
_refine_ls_restrained_S_all 1.048
_refine_ls_R_factor_all 0.1099
_refine_ls_R_factor_gt 0.0847
_refine_ls_shift/su_max 0.007
_refine_ls_shift/su_mean 0.001
_refine_ls_structure_factor_coef Fsqd
_refine_ls_weighting_details 'calc w=1/[\s^2^(Fo^2^)+(0.1747P)^2^+0.4435P] where P=(Fo^2^+2Fc^2^)/3'
_refine_ls_weighting_scheme calc
_refine_ls_wR_factor_gt 0.2288
_refine_ls_wR_factor_ref 0.2477
_reflns_number_gt 1503
_reflns_number_total 2088
_reflns_threshold_expression >2\s(I)
_cod_data_source_file c0ce00783h.txt
_cod_data_source_block compound3
_cod_depositor_comments
;
The following automatic conversions were performed:
'_symmetry_cell_setting' value 'Monoclinic' changed to 'monoclinic'
according to '/home/saulius/struct/CIF-dictionaries/cif_core.dic'
dictionary named 'cif_core.dic' version 2.4.1 from 2010-06-29.

Automatic conversion script
Id: cif_fix_enum 1555 2011-01-17 13:19:09Z saulius 
;
_cod_original_sg_symbol_H-M P21/n
_cod_database_code 7205786

loop_
_symmetry_equiv_pos_as_xyz
'x, y, z'
'-x+1/2, y+1/2, -z+1/2'
'-x, -y, -z'
'x-1/2, -y-1/2, z-1/2'

loop_
_atom_site_label
_atom_site_type_symbol
_atom_site_fract_x
_atom_site_fract_y
_atom_site_fract_z
_atom_site_U_iso_or_equiv
_atom_site_adp_type
_atom_site_occupancy
_atom_site_symmetry_multiplicity
_atom_site_calc_flag
_atom_site_refinement_flags
_atom_site_disorder_assembly
_atom_site_disorder_group
Br1 Br 0.39337(15) -0.35020(8) 0.97730(10) 0.0619(5) Uani 1 1 d . . .
C1 C 0.5826(10) -0.2828(5) 0.9308(5) 0.0298(14) Uani 1 1 d . . .
C2 C 0.7144(9) -0.3512(5) 0.9064(5) 0.0282(14) Uani 1 1 d . . .
H2 H 0.7066 -0.4285 0.9102 0.034 Uiso 1 1 calc R . .
C3 C 0.8539(10) -0.3027(6) 0.8772(5) 0.0331(16) Uani 1 1 d . . .
H3 H 0.9419 -0.3471 0.8616 0.040 Uiso 1 1 calc R . .
C4 C 0.8638(9) -0.1856(5) 0.8706(5) 0.0246(13) Uani 1 1 d . . .
C5 C 0.7303(8) -0.1178(5) 0.8931(5) 0.0233(13) Uani 1 1 d . . .
C6 C 0.5909(9) -0.1682(6) 0.9239(5) 0.0301(14) Uani 1 1 d . . .
H6 H 0.5027 -0.1243 0.9400 0.036 Uiso 1 1 calc R . .
S1 S 1.0470(2) -0.13466(14) 0.83124(16) 0.0360(5) Uani 1 1 d . . .
C7 C 1.0275(8) 0.0082(5) 0.8392(5) 0.0255(13) Uani 1 1 d . . .
C8 C 1.1697(9) 0.0712(7) 0.8201(6) 0.0364(16) Uani 1 1 d . . .
H8 H 1.2651 0.0349 0.8042 0.044 Uiso 1 1 calc R . .
C9 C 1.1681(9) 0.1852(6) 0.8248(5) 0.0332(15) Uani 1 1 d . . .
H9 H 1.2610 0.2267 0.8114 0.040 Uiso 1 1 calc R . .
C10 C 1.0270(9) 0.2377(6) 0.8495(5) 0.0291(14) Uani 1 1 d . . .
N2 N 1.0202(9) 0.3615(5) 0.8527(5) 0.0357(15) Uani 1 1 d . . .
O1 O 0.8960(9) 0.4069(4) 0.8728(6) 0.0561(17) Uani 1 1 d . . .
O2 O 1.1432(9) 0.4115(5) 0.8316(6) 0.0598(17) Uani 1 1 d . . .
C11 C 0.8854(8) 0.1799(5) 0.8686(5) 0.0228(13) Uani 1 1 d . . .
H11 H 0.7916 0.2184 0.8842 0.027 Uiso 1 1 calc R . .
C12 C 0.8830(8) 0.0629(5) 0.8644(5) 0.0255(13) Uani 1 1 d . . .
C13 C 0.7290(8) 0.0047(5) 0.8852(5) 0.0270(14) Uani 1 1 d . . .
O3 O 0.6028(7) 0.0597(4) 0.8966(6) 0.0506(16) Uani 1 1 d . . .

loop_
_atom_site_aniso_label
_atom_site_aniso_U_11
_atom_site_aniso_U_22
_atom_site_aniso_U_33
_atom_site_aniso_U_23
_atom_site_aniso_U_13
_atom_site_aniso_U_12
Br1 0.0628(7) 0.0547(6) 0.0708(9) 0.0107(5) 0.0219(6) -0.0020(4)
C1 0.038(4) 0.031(3) 0.019(3) 0.001(3) 0.004(3) -0.003(3)
C2 0.033(3) 0.029(3) 0.017(3) 0.000(3) -0.004(3) 0.006(2)
C3 0.040(4) 0.037(3) 0.016(3) -0.003(3) -0.005(3) 0.014(3)
C4 0.030(3) 0.029(3) 0.012(3) -0.003(2) 0.001(3) -0.001(2)
C5 0.018(3) 0.032(3) 0.016(3) -0.004(2) -0.003(2) 0.006(2)
C6 0.033(3) 0.036(3) 0.016(3) 0.002(3) -0.004(3) 0.008(3)
S1 0.0311(9) 0.0426(9) 0.0363(11) -0.0038(8) 0.0122(8) 0.0070(6)
C7 0.026(3) 0.037(3) 0.011(3) 0.001(2) 0.000(3) 0.005(2)
C8 0.021(3) 0.061(4) 0.024(4) 0.006(3) 0.000(3) -0.001(3)
C9 0.032(4) 0.050(4) 0.012(3) -0.002(3) -0.004(3) -0.010(3)
C10 0.031(3) 0.043(4) 0.008(3) -0.005(3) -0.005(3) -0.005(3)
N2 0.048(4) 0.044(3) 0.011(3) 0.002(2) -0.002(3) -0.012(3)
O1 0.066(4) 0.035(3) 0.071(5) -0.004(3) 0.024(4) 0.002(3)
O2 0.065(4) 0.057(3) 0.059(4) 0.003(3) 0.019(4) -0.018(3)
C11 0.026(3) 0.029(3) 0.009(3) 0.000(2) -0.002(3) 0.003(2)
C12 0.026(3) 0.038(3) 0.008(3) -0.006(3) -0.003(3) -0.002(2)
C13 0.020(3) 0.038(3) 0.022(3) -0.008(3) 0.002(3) 0.000(2)
O3 0.033(3) 0.039(2) 0.085(5) -0.003(3) 0.024(3) 0.004(2)

loop_
_atom_type_symbol
_atom_type_description
_atom_type_scat_dispersion_real
_atom_type_scat_dispersion_imag
_atom_type_scat_source
C C 0.0181 0.0091 'International Tables Vol C Tables 4.2.6.8 and 6.1.1.4'
H H 0.0000 0.0000 'International Tables Vol C Tables 4.2.6.8 and 6.1.1.4'
N N 0.0311 0.0180 'International Tables Vol C Tables 4.2.6.8 and 6.1.1.4'
O O 0.0492 0.0322 'International Tables Vol C Tables 4.2.6.8 and 6.1.1.4'
S S 0.3331 0.5567 'International Tables Vol C Tables 4.2.6.8 and 6.1.1.4'
Br Br -0.6763 1.2805 'International Tables Vol C Tables 4.2.6.8 and 6.1.1.4'

loop_
_geom_angle_atom_site_label_1
_geom_angle_atom_site_label_2
_geom_angle_atom_site_label_3
_geom_angle
_geom_angle_site_symmetry_1
_geom_angle_site_symmetry_3
_geom_angle_publ_flag
C6 C1 C2 120.9(6) . . ?
C6 C1 Br1 119.6(5) . . ?
C2 C1 Br1 119.4(5) . . ?
C3 C2 C1 119.4(5) . . ?
C3 C2 H2 120.3 . . ?
C1 C2 H2 120.3 . . ?
C2 C3 C4 120.0(6) . . ?
C2 C3 H3 120.0 . . ?
C4 C3 H3 120.0 . . ?
C3 C4 C5 120.4(6) . . ?
C3 C4 S1 115.4(5) . . ?
C5 C4 S1 124.2(5) . . ?
C6 C5 C4 118.9(6) . . ?
C6 C5 C13 117.5(5) . . ?
C4 C5 C13 123.5(6) . . ?
C1 C6 C5 120.3(6) . . ?
C1 C6 H6 119.8 . . ?
C5 C6 H6 119.8 . . ?
C7 S1 C4 103.8(3) . . ?
C12 C7 C8 120.0(6) . . ?
C12 C7 S1 124.3(5) . . ?
C8 C7 S1 115.7(5) . . ?
C9 C8 C7 120.6(6) . . ?
C9 C8 H8 119.7 . . ?
C7 C8 H8 119.7 . . ?
C8 C9 C10 119.0(6) . . ?
C8 C9 H9 120.5 . . ?
C10 C9 H9 120.5 . . ?
C9 C10 C11 122.6(6) . . ?
C9 C10 N2 120.0(6) . . ?
C11 C10 N2 117.4(6) . . ?
O1 N2 O2 123.6(6) . . ?
O1 N2 C10 119.8(6) . . ?
O2 N2 C10 116.6(7) . . ?
C10 C11 C12 119.9(6) . . ?
C10 C11 H11 120.1 . . ?
C12 C11 H11 120.1 . . ?
C11 C12 C7 118.0(6) . . ?
C11 C12 C13 118.0(6) . . ?
C7 C12 C13 124.0(6) . . ?
O3 C13 C5 121.4(6) . . ?
O3 C13 C12 119.0(6) . . ?
C5 C13 C12 119.7(5) . . ?

loop_
_geom_bond_atom_site_label_1
_geom_bond_atom_site_label_2
_geom_bond_distance
_geom_bond_site_symmetry_2
_geom_bond_publ_flag
Br1 C1 1.912(7) . ?
C1 C6 1.379(9) . ?
C1 C2 1.412(10) . ?
C2 C3 1.370(11) . ?
C2 H2 0.9300 . ?
C3 C4 1.408(9) . ?
C3 H3 0.9300 . ?
C4 C5 1.409(8) . ?
C4 S1 1.746(7) . ?
C5 C6 1.390(10) . ?
C5 C13 1.471(9) . ?
C6 H6 0.9300 . ?
S1 C7 1.724(7) . ?
C7 C12 1.412(8) . ?
C7 C8 1.414(9) . ?
C8 C9 1.367(11) . ?
C8 H8 0.9300 . ?
C9 C10 1.374(10) . ?
C9 H9 0.9300 . ?
C10 C11 1.377(9) . ?
C10 N2 1.486(9) . ?
N2 O1 1.196(9) . ?
N2 O2 1.219(9) . ?
C11 C12 1.402(9) . ?
C11 H11 0.9300 . ?
C12 C13 1.471(9) . ?
C13 O3 1.222(8) . ?

loop_
_geom_torsion_atom_site_label_1
_geom_torsion_atom_site_label_2
_geom_torsion_atom_site_label_3
_geom_torsion_atom_site_label_4
_geom_torsion
_geom_torsion_site_symmetry_1
_geom_torsion_site_symmetry_2
_geom_torsion_site_symmetry_3
_geom_torsion_site_symmetry_4
_geom_torsion_publ_flag
C6 C1 C2 C3 1.0(11) . . . . ?
Br1 C1 C2 C3 -177.4(5) . . . . ?
C1 C2 C3 C4 -0.6(10) . . . . ?
C2 C3 C4 C5 -0.6(10) . . . . ?
C2 C3 C4 S1 -179.4(5) . . . . ?
C3 C4 C5 C6 1.4(10) . . . . ?
S1 C4 C5 C6 -179.9(5) . . . . ?
C3 C4 C5 C13 -178.3(6) . . . . ?
S1 C4 C5 C13 0.4(9) . . . . ?
C2 C1 C6 C5 -0.2(11) . . . . ?
Br1 C1 C6 C5 178.2(5) . . . . ?
C4 C5 C6 C1 -1.0(10) . . . . ?
C13 C5 C6 C1 178.7(6) . . . . ?
C3 C4 S1 C7 -176.3(5) . . . . ?
C5 C4 S1 C7 4.9(7) . . . . ?
C4 S1 C7 C12 -4.5(7) . . . . ?
C4 S1 C7 C8 174.6(5) . . . . ?
C12 C7 C8 C9 -0.6(10) . . . . ?
S1 C7 C8 C9 -179.8(5) . . . . ?
C7 C8 C9 C10 0.7(11) . . . . ?
C8 C9 C10 C11 -0.8(11) . . . . ?
C8 C9 C10 N2 -178.6(6) . . . . ?
C9 C10 N2 O1 179.0(7) . . . . ?
C11 C10 N2 O1 1.1(10) . . . . ?
C9 C10 N2 O2 0.6(10) . . . . ?
C11 C10 N2 O2 -177.2(7) . . . . ?
C9 C10 C11 C12 0.8(10) . . . . ?
N2 C10 C11 C12 178.6(6) . . . . ?
C10 C11 C12 C7 -0.7(9) . . . . ?
C10 C11 C12 C13 -180.0(6) . . . . ?
C8 C7 C12 C11 0.6(9) . . . . ?
S1 C7 C12 C11 179.7(5) . . . . ?
C8 C7 C12 C13 179.8(6) . . . . ?
S1 C7 C12 C13 -1.1(10) . . . . ?
C6 C5 C13 O3 -6.1(11) . . . . ?
C4 C5 C13 O3 173.6(7) . . . . ?
C6 C5 C13 C12 173.2(6) . . . . ?
C4 C5 C13 C12 -7.1(10) . . . . ?
C11 C12 C13 O3 6.1(10) . . . . ?
C7 C12 C13 O3 -173.2(7) . . . . ?
C11 C12 C13 C5 -173.3(6) . . . . ?
C7 C12 C13 C5 7.5(10) . . . . ?

loop_
_cod_related_entry_id
_cod_related_entry_database
_cod_related_entry_code
1 ChemSpider 26667054
